data_7122940
loop_
_publ_author_name
'Schmidt, Elena'
'Semenova, Nadezhda'
'Ivanova, Elena'
'Tatarinova, Inna'
'Ushakov, Igor'
'Vashchenko, A. V.'
'Trofimov, Boris'

_publ_section_title
;
 Acetylene-based two-step diastereoselective synthesis of bridgehead
 dihydro-oxadiazines using ketones and hydrazine as the only reactants
;
_journal_name_full 'Chemical Communications'
_journal_paper_doi 10.1039/C9CC00315K
_journal_year 2019
_chemical_formula_moiety 'C22 H20 F6 N2 O'
_chemical_formula_sum 'C22 H20 F6 N2 O'
_chemical_formula_weight 442.40
_chemical_name_systematic 4,7-dimethyl-1,5-bis(3-(trifluoromethyl)phenyl)-9-oxa-2,3-diazabicyclo[3.3.1]non-3-ene
_space_group_crystal_system triclinic
_space_group_IT_number 2
_space_group_name_Hall '-P 1'
_space_group_name_H-M_alt 'P -1'
_symmetry_space_group_name_Hall '-P 1'
_symmetry_space_group_name_H-M 'P -1'
_atom_sites_solution_hydrogens mixed
_atom_sites_solution_primary direct
_audit_creation_date 2018-10-02
_audit_creation_method
;
Olex2 1.2
(compiled 2018.05.29 svn.r3508 for OlexSys, GUI svn.r5506)
;
_audit_update_record
;
2018-11-16 deposited with the CCDC.
2019-02-04 downloaded from the CCDC.
;
_cell_angle_alpha 77.15(3)
_cell_angle_beta 85.43(3)
_cell_angle_gamma 72.57(6)
_cell_formula_units_Z 2
_cell_length_a 9.291(8)
_cell_length_b 10.358(10)
_cell_length_c 11.840(10)
_cell_measurement_reflns_used 793
_cell_measurement_temperature 293(2)
_cell_measurement_theta_max 25.3
_cell_measurement_theta_min 2.5
_cell_volume 1059.8(17)
_computing_molecular_graphics 'Olex2 (Dolomanov et al., 2009)'
_computing_publication_material 'Olex2 (Dolomanov et al., 2009)'
_computing_structure_refinement 'ShelXL (Sheldrick, 2015)'
_computing_structure_solution 'ShelXS (Sheldrick, 2008)'
_diffrn_ambient_temperature 293.15
_diffrn_measured_fraction_theta_full 0.999
_diffrn_measured_fraction_theta_max 0.996
_diffrn_measurement_device_type 'Bruker  D8 Venture'
_diffrn_measurement_method '\w and \f'
_diffrn_radiation_monochromator No
_diffrn_radiation_type MoK\a
_diffrn_radiation_wavelength 0.71073
_diffrn_reflns_av_R_equivalents 0.0425
_diffrn_reflns_av_unetI/netI 0.0381
_diffrn_reflns_Laue_measured_fraction_full 0.999
_diffrn_reflns_Laue_measured_fraction_max 0.996
_diffrn_reflns_limit_h_max 11
_diffrn_reflns_limit_h_min -11
_diffrn_reflns_limit_k_max 13
_diffrn_reflns_limit_k_min -13
_diffrn_reflns_limit_l_max 15
_diffrn_reflns_limit_l_min -14
_diffrn_reflns_number 28212
_diffrn_reflns_point_group_measured_fraction_full 0.999
_diffrn_reflns_point_group_measured_fraction_max 0.996
_diffrn_reflns_theta_full 25.242
_diffrn_reflns_theta_max 26.773
_diffrn_reflns_theta_min 2.298
_diffrn_source IuS
_exptl_absorpt_coefficient_mu 0.122
_exptl_absorpt_correction_T_max 0.981
_exptl_absorpt_correction_T_min 0.975
_exptl_absorpt_correction_type multi-scan
_exptl_absorpt_process_details
;
SADABS-2016/2 (Bruker,2016/2) was used for absorption correction.
wR2(int) was 0.0919 before and 0.0506 after correction.
The Ratio of minimum to maximum transmission is 0.9065.
The \l/2 correction factor is Not present.
;
_exptl_crystal_colour 'clear light colourless'
_exptl_crystal_colour_lustre clear
_exptl_crystal_colour_modifier light
_exptl_crystal_colour_primary colourless
_exptl_crystal_density_diffrn 1.386
_exptl_crystal_description block
_exptl_crystal_F_000 456
_exptl_crystal_size_max 0.259
_exptl_crystal_size_mid 0.162
_exptl_crystal_size_min 0.151
_refine_diff_density_max 0.166
_refine_diff_density_min -0.196
_refine_diff_density_rms 0.041
_refine_ls_extinction_method none
_refine_ls_goodness_of_fit_ref 1.045
_refine_ls_hydrogen_treatment mixed
_refine_ls_matrix_type full
_refine_ls_number_parameters 342
_refine_ls_number_reflns 4499
_refine_ls_number_restraints 186
_refine_ls_restrained_S_all 1.149
_refine_ls_R_factor_all 0.1057
_refine_ls_R_factor_gt 0.0511
_refine_ls_shift/su_max 0.000
_refine_ls_shift/su_mean 0.000
_refine_ls_structure_factor_coef Fsqd
_refine_ls_weighting_details 'w=1/[\s^2^(Fo^2^)+(0.0612P)^2^+0.2063P] where P=(Fo^2^+2Fc^2^)/3'
_refine_ls_weighting_scheme calc
_refine_ls_wR_factor_gt 0.1171
_refine_ls_wR_factor_ref 0.1411
_reflns_Friedel_coverage 0.000
_reflns_number_gt 2630
_reflns_number_total 4517
_reflns_threshold_expression 'I > 2\s(I)'
_cod_data_source_file c9cc00315k2.cif
_cod_data_source_block b_a
_cod_database_code 7122940
_shelx_shelxl_version_number 2018/3
_shelx_space_group_comment
;
The symmetry employed for this shelxl refinement is uniquely defined
by the following loop, which should always be used as a source of
symmetry information in preference to the above space-group names.
They are only intended as comments.
;
_shelx_estimated_absorpt_t_max 0.981
_shelx_estimated_absorpt_t_min 0.967
_olex2_refinement_description
;
1. Fixed Uiso
 At 1.2 times of:
  All C(H) groups, All C(H,H) groups
 At 1.5 times of:
  All C(H,H,H) groups
2. Restrained distances
 F5-F6 \\sim F5-F7 \\sim F6-F7 \\sim F5A-F6A \\sim F5A-F7A \\sim F6A-F7A
 with sigma of 0.04
 C18-F5 \\sim C18-F6 \\sim C18-F7 \\sim C18-C14 \\sim C18-F5A \\sim C18-F6A
\\sim C18-F7A
 with sigma of 0.02
 F2-F3 \\sim F2-F4 \\sim F3-F4 \\sim F2A-F4A \\sim F2A-F3A \\sim F4A-F3A
 with sigma of 0.04
 C24-F2 \\sim C24-F3 \\sim C24-F4 \\sim C24-C21 \\sim C24-F2A \\sim C24-F4A
\\sim C24-F3A
 with sigma of 0.02
3. Rigid body (RIGU) restrains
 F2, F3, F4, F5, F6, F7, C18, C14
 with sigma for 1-2 distances of 0.004 and sigma for 1-3 distances of 0.004
 F5A, F6A, F7A, C18, C14
 with sigma for 1-2 distances of 0.004 and sigma for 1-3 distances of 0.004
 F2, F3, F4, F5, F6, F7, C24, C21
 with sigma for 1-2 distances of 0.004 and sigma for 1-3 distances of 0.004
 F5A, F6A, F7A, F2A, F4A, F3A, C24, C21
 with sigma for 1-2 distances of 0.004 and sigma for 1-3 distances of 0.004
4. Others
 Sof(F5A)=Sof(F6A)=Sof(F7A)=1-FVAR(1)
 Sof(F5)=Sof(F6)=Sof(F7)=FVAR(1)
 Sof(F2A)=Sof(F4A)=Sof(F3A)=1-FVAR(2)
 Sof(F2)=Sof(F3)=Sof(F4)=FVAR(2)
5.a Ternary CH refined with riding coordinates:
 C7(H7)
5.b Secondary CH2 refined with riding coordinates:
 C8(H8A,H8B), C6(H6A,H6B)
5.c Aromatic/amide H refined with riding coordinates:
 C15(H15), C13(H13), C20(H20), C22(H22), C1AA(H1AA), C23(H23), C16(H16),
 C17(H17)
5.d Idealised Me refined as rotating group:
 C10(H10A,H10B,H10C), C11(H11A,H11B,H11C)
;
_olex2_submission_special_instructions 'No special instructions were received'

loop_
_space_group_symop_operation_xyz
'x, y, z'
'-x, -y, -z'

loop_
_atom_site_label
_atom_site_type_symbol
_atom_site_fract_x
_atom_site_fract_y
_atom_site_fract_z
_atom_site_U_iso_or_equiv
_atom_site_adp_type
_atom_site_occupancy
_atom_site_site_symmetry_order
_atom_site_calc_flag
_atom_site_refinement_flags_posn
_atom_site_refinement_flags_adp
_atom_site_refinement_flags_occupancy
_atom_site_disorder_assembly
_atom_site_disorder_group
O1 O 0.37044(12) 0.73184(12) 0.50942(9) 0.0390(3) Uani 1 1 d . . . . .
F2 F 0.4184(9) 0.8552(7) 0.9382(11) 0.140(3) Uani 0.526(14) 1 d D U P A 1
F3 F 0.5820(7) 0.7093(16) 0.8657(7) 0.140(4) Uani 0.526(14) 1 d D U P A 1
F4 F 0.4769(12) 0.6515(9) 1.0220(6) 0.127(3) Uani 0.526(14) 1 d D U P A 1
F5 F 0.9612(6) 0.6929(11) 0.1488(6) 0.124(3) Uani 0.567(16) 1 d D U P B 1
F6 F 0.8710(14) 0.8992(8) 0.0695(7) 0.153(4) Uani 0.567(16) 1 d D U P B 1
F7 F 0.7671(9) 0.7507(17) 0.0523(8) 0.136(4) Uani 0.567(16) 1 d D U P B 1
N3 N 0.12480(17) 0.92674(17) 0.40493(13) 0.0468(4) Uani 1 1 d . . . . .
N2 N 0.10533(18) 0.83506(18) 0.50608(14) 0.0470(4) Uani 1 1 d . . . . .
C15 C 0.7976(2) 0.8723(2) 0.31026(19) 0.0591(6) Uani 1 1 d . . . . .
H15 H 0.887001 0.896318 0.294612 0.071 Uiso 1 1 calc R . . . .
C14 C 0.7447(2) 0.8148(2) 0.23385(16) 0.0525(5) Uani 1 1 d D U . . .
C13 C 0.6116(2) 0.7784(2) 0.25721(15) 0.0489(5) Uani 1 1 d . . . . .
H13 H 0.578175 0.738669 0.205218 0.059 Uiso 1 1 calc R . . . .
C12 C 0.52784(19) 0.80055(19) 0.35718(15) 0.0395(4) Uani 1 1 d . . . . .
C5 C 0.37841(19) 0.76668(19) 0.38388(14) 0.0389(4) Uani 1 1 d . . . . .
C1 C 0.22873(19) 0.71098(19) 0.55096(15) 0.0405(4) Uani 1 1 d . . . . .
C19 C 0.2261(2) 0.6930(2) 0.68171(16) 0.0462(5) Uani 1 1 d . . . . .
C20 C 0.3373(2) 0.7142(2) 0.73920(15) 0.0477(5) Uani 1 1 d . . . . .
H20 H 0.419142 0.735946 0.697650 0.057 Uiso 1 1 calc R . . . .
C21 C 0.3290(2) 0.7036(2) 0.85864(16) 0.0546(5) Uani 1 1 d D U . . .
C22 C 0.2081(3) 0.6723(3) 0.92070(19) 0.0753(7) Uani 1 1 d . . . . .
H22 H 0.202787 0.664028 1.000653 0.090 Uiso 1 1 calc R . . . .
C24 C 0.4495(3) 0.7288(3) 0.9181(2) 0.0764(7) Uani 1 1 d D U . . .
C1AA C 0.1041(3) 0.6629(3) 0.74591(19) 0.0747(7) Uani 1 1 d . . . . .
H1AA H 0.027273 0.649135 0.708583 0.090 Uiso 1 1 calc R . . . .
C23 C 0.0952(3) 0.6532(3) 0.8642(2) 0.0907(9) Uani 1 1 d . . . . .
H23 H 0.012303 0.633690 0.905756 0.109 Uiso 1 1 calc R . . . .
C8 C 0.2123(2) 0.5862(2) 0.51073(17) 0.0501(5) Uani 1 1 d . . . . .
H8A H 0.289485 0.504056 0.546618 0.060 Uiso 1 1 calc R . . . .
H8B H 0.114788 0.573146 0.536258 0.060 Uiso 1 1 calc R . . . .
C7 C 0.2258(2) 0.6024(2) 0.37949(17) 0.0492(5) Uani 1 1 d . . . . .
H7 H 0.138501 0.677135 0.344865 0.059 Uiso 1 1 calc R . . . .
C10 C 0.2250(3) 0.4705(3) 0.3431(2) 0.0741(7) Uani 1 1 d . . . . .
H10A H 0.311731 0.396614 0.374011 0.111 Uiso 1 1 calc GR . . . .
H10B H 0.227898 0.485179 0.260050 0.111 Uiso 1 1 calc GR . . . .
H10C H 0.134939 0.446465 0.372182 0.111 Uiso 1 1 calc GR . . . .
C6 C 0.3684(2) 0.6436(2) 0.33632(16) 0.0453(5) Uani 1 1 d . . . . .
H6A H 0.368683 0.667681 0.252329 0.054 Uiso 1 1 calc R . . . .
H6B H 0.456252 0.565392 0.360163 0.054 Uiso 1 1 calc R . . . .
C16 C 0.7158(2) 0.8936(2) 0.41015(19) 0.0627(6) Uani 1 1 d . . . . .
H16 H 0.750177 0.932200 0.462560 0.075 Uiso 1 1 calc R . . . .
C17 C 0.5831(2) 0.8580(2) 0.43281(17) 0.0511(5) Uani 1 1 d . . . . .
H17 H 0.529483 0.872954 0.500746 0.061 Uiso 1 1 calc R . . . .
C18 C 0.8338(3) 0.7894(4) 0.1267(2) 0.0776(7) Uani 1 1 d D U . . .
C4 C 0.2458(2) 0.8938(2) 0.34368(15) 0.0440(5) Uani 1 1 d . . . . .
C11 C 0.2527(3) 0.9876(3) 0.22843(19) 0.0733(7) Uani 1 1 d . . . . .
H11A H 0.158170 1.058578 0.214376 0.110 Uiso 1 1 calc GR . . . .
H11B H 0.272165 0.934980 0.168695 0.110 Uiso 1 1 calc GR . . . .
H11C H 0.332122 1.029253 0.228333 0.110 Uiso 1 1 calc GR . . . .
H2 H 0.056(2) 0.882(2) 0.5576(18) 0.059(6) Uiso 1 1 d . . . . .
F5A F 0.9414(15) 0.848(2) 0.1053(13) 0.153(5) Uani 0.433(16) 1 d D U P B 2
F6A F 0.7507(12) 0.8368(17) 0.0359(8) 0.135(4) Uani 0.433(16) 1 d D U P B 2
F7A F 0.901(2) 0.6590(9) 0.1282(11) 0.166(6) Uani 0.433(16) 1 d D U P B 2
F2A F 0.4227(15) 0.734(2) 1.0249(7) 0.172(6) Uani 0.474(14) 1 d D U P A 2
F4A F 0.5739(10) 0.6264(11) 0.9169(12) 0.154(4) Uani 0.474(14) 1 d D U P A 2
F3A F 0.4804(13) 0.8392(11) 0.8660(9) 0.132(4) Uani 0.474(14) 1 d D U P A 2

loop_
_atom_site_aniso_label
_atom_site_aniso_U_11
_atom_site_aniso_U_22
_atom_site_aniso_U_33
_atom_site_aniso_U_23
_atom_site_aniso_U_13
_atom_site_aniso_U_12
O1 0.0325(6) 0.0546(8) 0.0319(6) -0.0114(5) 0.0024(5) -0.0147(6)
F2 0.163(5) 0.116(4) 0.162(8) -0.071(5) -0.041(5) -0.031(3)
F3 0.080(3) 0.289(11) 0.098(4) -0.115(6) 0.016(3) -0.075(5)
F4 0.173(6) 0.156(6) 0.061(4) -0.003(3) -0.055(4) -0.060(4)
F5 0.062(3) 0.200(7) 0.089(3) -0.066(4) 0.0158(19) 0.017(3)
F6 0.169(8) 0.186(5) 0.098(4) 0.003(3) 0.071(4) -0.084(5)
F7 0.082(4) 0.301(12) 0.072(4) -0.100(6) 0.036(3) -0.087(6)
N3 0.0410(9) 0.0538(10) 0.0421(9) -0.0134(8) 0.0014(7) -0.0068(7)
N2 0.0378(9) 0.0556(11) 0.0434(9) -0.0159(8) 0.0057(7) -0.0049(8)
C15 0.0418(12) 0.0765(16) 0.0643(14) -0.0169(11) 0.0084(10) -0.0254(11)
C14 0.0409(11) 0.0707(15) 0.0418(11) -0.0094(10) 0.0067(9) -0.0136(10)
C13 0.0408(11) 0.0707(14) 0.0366(10) -0.0164(9) 0.0025(8) -0.0153(10)
C12 0.0352(10) 0.0438(11) 0.0378(10) -0.0106(8) 0.0013(8) -0.0077(8)
C5 0.0351(10) 0.0503(11) 0.0317(9) -0.0136(8) 0.0018(7) -0.0099(8)
C1 0.0316(9) 0.0515(12) 0.0396(10) -0.0126(8) 0.0038(7) -0.0128(8)
C19 0.0437(11) 0.0550(12) 0.0394(10) -0.0102(9) 0.0058(8) -0.0148(9)
C20 0.0472(11) 0.0567(13) 0.0388(10) -0.0120(9) 0.0052(8) -0.0142(10)
C21 0.0599(13) 0.0638(14) 0.0373(11) -0.0128(9) 0.0018(9) -0.0125(11)
C22 0.0826(18) 0.104(2) 0.0377(12) -0.0130(12) 0.0124(12) -0.0294(15)
C24 0.0850(19) 0.107(2) 0.0439(14) -0.0250(14) -0.0014(13) -0.0313(18)
C1AA 0.0628(15) 0.119(2) 0.0564(14) -0.0232(13) 0.0144(11) -0.0469(15)
C23 0.0800(19) 0.145(3) 0.0552(15) -0.0184(15) 0.0277(13) -0.0543(18)
C8 0.0410(11) 0.0563(13) 0.0577(12) -0.0175(10) 0.0050(9) -0.0183(9)
C7 0.0395(11) 0.0586(13) 0.0572(12) -0.0267(10) -0.0003(9) -0.0149(9)
C10 0.0690(16) 0.0836(18) 0.0912(18) -0.0477(14) 0.0078(13) -0.0348(13)
C6 0.0403(10) 0.0565(12) 0.0422(10) -0.0217(9) 0.0020(8) -0.0111(9)
C16 0.0582(14) 0.0841(17) 0.0655(14) -0.0351(12) 0.0096(11) -0.0381(12)
C17 0.0500(12) 0.0644(14) 0.0486(11) -0.0271(10) 0.0121(9) -0.0232(10)
C18 0.0539(16) 0.125(2) 0.0578(15) -0.0226(16) 0.0168(12) -0.0337(16)
C4 0.0409(11) 0.0506(12) 0.0387(10) -0.0117(9) -0.0011(8) -0.0088(9)
C11 0.0640(15) 0.0812(17) 0.0529(13) 0.0057(12) 0.0020(11) -0.0038(13)
F5A 0.127(7) 0.255(13) 0.149(9) -0.121(9) 0.098(6) -0.131(9)
F6A 0.122(5) 0.225(11) 0.042(3) -0.008(5) 0.011(2) -0.042(6)
F7A 0.241(14) 0.115(5) 0.114(8) -0.053(4) 0.092(9) -0.014(6)
F2A 0.197(9) 0.343(16) 0.065(4) -0.108(7) 0.045(5) -0.172(10)
F4A 0.081(4) 0.184(7) 0.187(9) -0.055(6) -0.060(5) 0.002(4)
F3A 0.165(8) 0.158(6) 0.112(5) 0.000(4) -0.048(5) -0.116(6)

loop_
_atom_type_symbol
_atom_type_description
_atom_type_scat_dispersion_real
_atom_type_scat_dispersion_imag
_atom_type_scat_source
C C 0.0033 0.0016 'International Tables Vol C Tables 4.2.6.8 and 6.1.1.4'
H H 0.0000 0.0000 'International Tables Vol C Tables 4.2.6.8 and 6.1.1.4'
N N 0.0061 0.0033 'International Tables Vol C Tables 4.2.6.8 and 6.1.1.4'
F F 0.0171 0.0103 'International Tables Vol C Tables 4.2.6.8 and 6.1.1.4'
O O 0.0106 0.0060 'International Tables Vol C Tables 4.2.6.8 and 6.1.1.4'

loop_
_geom_angle_atom_site_label_1
_geom_angle_atom_site_label_2
_geom_angle_atom_site_label_3
_geom_angle
C1 O1 C5 112.22(12)
C4 N3 N2 119.09(17)
N3 N2 C1 120.62(15)
N3 N2 H2 109.0(14)
C1 N2 H2 115.9(13)
C14 C15 H15 120.6
C16 C15 H15 120.6
C16 C15 C14 118.9(2)
C15 C14 C13 120.66(18)
C15 C14 C18 119.1(2)
C13 C14 C18 120.2(2)
C14 C13 H13 119.6
C14 C13 C12 120.86(18)
C12 C13 H13 119.6
C13 C12 C5 122.43(16)
C17 C12 C13 117.54(18)
C17 C12 C5 120.01(16)
O1 C5 C12 104.39(13)
O1 C5 C6 108.76(15)
O1 C5 C4 107.29(13)
C12 C5 C6 114.06(15)
C4 C5 C12 110.96(17)
C4 C5 C6 110.93(16)
O1 C1 N2 109.90(16)
O1 C1 C19 107.49(14)
O1 C1 C8 108.52(15)
N2 C1 C19 107.09(15)
N2 C1 C8 110.41(16)
C19 C1 C8 113.37(16)
C20 C19 C1 121.85(17)
C20 C19 C1AA 118.15(19)
C1AA C19 C1 119.87(19)
C19 C20 H20 119.5
C19 C20 C21 120.92(19)
C21 C20 H20 119.5
C20 C21 C24 119.7(2)
C22 C21 C20 120.0(2)
C22 C21 C24 120.3(2)
C21 C22 H22 120.2
C23 C22 C21 119.7(2)
C23 C22 H22 120.2
F2 C24 C21 114.9(3)
F3 C24 F2 104.0(5)
F3 C24 C21 116.4(3)
F4 C24 F2 102.2(4)
F4 C24 F3 104.7(6)
F4 C24 C21 113.2(4)
F2A C24 C21 115.1(5)
F2A C24 F4A 105.4(7)
F4A C24 C21 109.1(4)
F3A C24 C21 111.6(3)
F3A C24 F2A 108.4(6)
F3A C24 F4A 106.7(6)
C19 C1AA H1AA 119.5
C23 C1AA C19 121.0(2)
C23 C1AA H1AA 119.5
C22 C23 C1AA 120.2(2)
C22 C23 H23 119.9
C1AA C23 H23 119.9
C1 C8 H8A 109.1
C1 C8 H8B 109.1
H8A C8 H8B 107.8
C7 C8 C1 112.50(16)
C7 C8 H8A 109.1
C7 C8 H8B 109.1
C8 C7 H7 108.2
C8 C7 C6 109.56(15)
C10 C7 C8 111.20(18)
C10 C7 H7 108.2
C10 C7 C6 111.32(17)
C6 C7 H7 108.2
C7 C10 H10A 109.5
C7 C10 H10B 109.5
C7 C10 H10C 109.5
H10A C10 H10B 109.5
H10A C10 H10C 109.5
H10B C10 H10C 109.5
C5 C6 H6A 109.3
C5 C6 H6B 109.3
C7 C6 C5 111.60(15)
C7 C6 H6A 109.3
C7 C6 H6B 109.3
H6A C6 H6B 108.0
C15 C16 H16 119.9
C15 C16 C17 120.3(2)
C17 C16 H16 119.9
C12 C17 H17 119.1
C16 C17 C12 121.75(19)
C16 C17 H17 119.1
F5 C18 F6 105.1(5)
F5 C18 F7 105.1(5)
F5 C18 C14 112.2(4)
F6 C18 C14 112.3(5)
F7 C18 F6 106.2(6)
F7 C18 C14 115.2(3)
F5A C18 C14 114.1(5)
F5A C18 F7A 104.5(7)
F6A C18 C14 111.7(6)
F6A C18 F5A 105.2(7)
F6A C18 F7A 106.9(7)
F7A C18 C14 113.8(5)
N3 C4 C5 122.97(17)
N3 C4 C11 116.89(18)
C11 C4 C5 120.14(17)
C4 C11 H11A 109.5
C4 C11 H11B 109.5
C4 C11 H11C 109.5
H11A C11 H11B 109.5
H11A C11 H11C 109.5
H11B C11 H11C 109.5

loop_
_geom_bond_atom_site_label_1
_geom_bond_atom_site_label_2
_geom_bond_distance
O1 C5 1.451(2)
O1 C1 1.429(2)
F2 C24 1.326(5)
F3 C24 1.314(6)
F4 C24 1.307(6)
F5 C18 1.301(6)
F6 C18 1.314(7)
F7 C18 1.309(6)
N3 N2 1.390(2)
N3 C4 1.287(2)
N2 C1 1.469(3)
N2 H2 0.88(2)
C15 H15 0.9300
C15 C14 1.379(3)
C15 C16 1.378(3)
C14 C13 1.387(3)
C14 C18 1.488(3)
C13 H13 0.9300
C13 C12 1.388(3)
C12 C5 1.524(3)
C12 C17 1.383(3)
C5 C6 1.533(3)
C5 C4 1.524(3)
C1 C19 1.517(3)
C1 C8 1.525(3)
C19 C20 1.376(3)
C19 C1AA 1.388(3)
C20 H20 0.9300
C20 C21 1.391(3)
C21 C22 1.374(3)
C21 C24 1.483(3)
C22 H22 0.9300
C22 C23 1.372(4)
C24 F2A 1.279(6)
C24 F4A 1.315(7)
C24 F3A 1.275(6)
C1AA H1AA 0.9300
C1AA C23 1.379(3)
C23 H23 0.9300
C8 H8A 0.9700
C8 H8B 0.9700
C8 C7 1.525(3)
C7 H7 0.9800
C7 C10 1.524(3)
C7 C6 1.528(3)
C10 H10A 0.9600
C10 H10B 0.9600
C10 H10C 0.9600
C6 H6A 0.9700
C6 H6B 0.9700
C16 H16 0.9300
C16 C17 1.380(3)
C17 H17 0.9300
C18 F5A 1.298(7)
C18 F6A 1.289(8)
C18 F7A 1.304(8)
C4 C11 1.498(3)
C11 H11A 0.9600
C11 H11B 0.9600
C11 H11C 0.9600

loop_
_geom_torsion_atom_site_label_1
_geom_torsion_atom_site_label_2
_geom_torsion_atom_site_label_3
_geom_torsion_atom_site_label_4
_geom_torsion
O1 C5 C6 C7 56.22(19)
O1 C5 C4 N3 -23.6(2)
O1 C5 C4 C11 156.20(18)
O1 C1 C19 C20 7.9(2)
O1 C1 C19 C1AA -176.29(18)
O1 C1 C8 C7 -56.8(2)
N3 N2 C1 O1 23.9(2)
N3 N2 C1 C19 140.40(17)
N3 N2 C1 C8 -95.7(2)
N2 N3 C4 C5 -7.7(3)
N2 N3 C4 C11 172.54(18)
N2 C1 C19 C20 -110.1(2)
N2 C1 C19 C1AA 65.7(3)
N2 C1 C8 C7 63.7(2)
C15 C14 C13 C12 0.8(3)
C15 C14 C18 F5 67.9(7)
C15 C14 C18 F6 -50.3(7)
C15 C14 C18 F7 -172.0(9)
C15 C14 C18 F5A -11.8(11)
C15 C14 C18 F6A -131.0(9)
C15 C14 C18 F7A 107.9(12)
C15 C16 C17 C12 -0.1(3)
C14 C15 C16 C17 -0.1(3)
C14 C13 C12 C5 177.81(18)
C14 C13 C12 C17 -1.0(3)
C13 C14 C18 F5 -110.9(6)
C13 C14 C18 F6 130.9(7)
C13 C14 C18 F7 9.2(9)
C13 C14 C18 F5A 169.3(11)
C13 C14 C18 F6A 50.2(10)
C13 C14 C18 F7A -70.9(12)
C13 C12 C5 O1 150.04(17)
C13 C12 C5 C6 31.5(2)
C13 C12 C5 C4 -94.7(2)
C13 C12 C17 C16 0.6(3)
C12 C5 C6 C7 172.27(14)
C12 C5 C4 N3 -137.01(18)
C12 C5 C4 C11 42.7(2)
C5 O1 C1 N2 -56.93(18)
C5 O1 C1 C19 -173.14(13)
C5 O1 C1 C8 63.89(18)
C5 C12 C17 C16 -178.18(18)
C1 O1 C5 C12 173.80(13)
C1 O1 C5 C6 -64.08(18)
C1 O1 C5 C4 55.98(19)
C1 C19 C20 C21 176.91(18)
C1 C19 C1AA C23 -176.6(2)
C1 C8 C7 C10 174.17(16)
C1 C8 C7 C6 50.7(2)
C19 C1 C8 C7 -176.16(15)
C19 C20 C21 C22 -0.4(3)
C19 C20 C21 C24 -179.2(2)
C19 C1AA C23 C22 -0.5(4)
C20 C19 C1AA C23 -0.6(4)
C20 C21 C22 C23 -0.8(4)
C20 C21 C24 F2 97.2(7)
C20 C21 C24 F3 -24.6(9)
C20 C21 C24 F4 -145.9(6)
C20 C21 C24 F2A 171.5(10)
C20 C21 C24 F4A -70.3(8)
C20 C21 C24 F3A 47.4(9)
C21 C22 C23 C1AA 1.2(4)
C22 C21 C24 F2 -81.6(8)
C22 C21 C24 F3 156.6(8)
C22 C21 C24 F4 35.2(7)
C22 C21 C24 F2A -7.3(11)
C22 C21 C24 F4A 110.8(8)
C22 C21 C24 F3A -131.4(9)
C24 C21 C22 C23 178.1(3)
C1AA C19 C20 C21 1.0(3)
C8 C1 C19 C20 127.8(2)
C8 C1 C19 C1AA -56.4(3)
C8 C7 C6 C5 -50.2(2)
C10 C7 C6 C5 -173.66(17)
C6 C5 C4 N3 95.1(2)
C6 C5 C4 C11 -85.1(2)
C16 C15 C14 C13 -0.2(3)
C16 C15 C14 C18 -179.0(2)
C17 C12 C5 O1 -31.2(2)
C17 C12 C5 C6 -149.79(17)
C17 C12 C5 C4 84.0(2)
C18 C14 C13 C12 179.6(2)
C4 N3 N2 C1 8.0(3)
C4 C5 C6 C7 -61.6(2)
